data_7134791
loop_
_publ_author_name
'Griffiths, Kieran'
'Cook, Chris'
'Seymour, Valerie R.'
'Bragg, Ryan J.'
'Halcovitch, Nathan R.'
'Griffin, John M.'

_publ_section_title
;
 Chemical lithiation reveals the structures of conjugated tetralithium
 dicarboxylates.
;
_journal_issue 64
_journal_name_full 'Chemical communications (Cambridge, England)'
_journal_page_first 11991
_journal_page_last 11994
_journal_paper_doi 10.1039/d5cc03043a
_journal_volume 61
_journal_year 2025
_chemical_formula_moiety 'C4 H2 Li O2'
_chemical_formula_sum 'C4 H2 Li O2'
_chemical_formula_weight 89.00
_chemical_name_systematic Li2BDC
_space_group_crystal_system monoclinic
_space_group_IT_number 14
_space_group_name_Hall '-P 2ybc'
_space_group_name_H-M_alt 'P 1 21/c 1'
_atom_sites_solution_hydrogens geom
_atom_sites_solution_primary iterative
_audit_creation_date 2025-05-13
_audit_creation_method
;
Olex2 1.5
(compiled 2022.04.07 svn.rca3783a0 for OlexSys, GUI svn.r6498)
;
_audit_update_record
;
2025-05-13 deposited with the CCDC.	2025-06-30 downloaded from the CCDC.
;
_cell_angle_alpha 90
_cell_angle_beta 93.1870(18)
_cell_angle_gamma 90
_cell_formula_units_Z 4
_cell_length_a 8.35839(16)
_cell_length_b 5.13401(12)
_cell_length_c 8.47960(16)
_cell_measurement_reflns_used 4401
_cell_measurement_temperature 290.8(4)
_cell_measurement_theta_max 75.7460
_cell_measurement_theta_min 5.2110
_cell_volume 363.314(13)
_computing_cell_refinement 'CrysAlisPro 1.171.42.102a (Rigaku OD, 2023)'
_computing_data_collection 'CrysAlisPro 1.171.42.102a (Rigaku OD, 2023)'
_computing_data_reduction 'CrysAlisPro 1.171.42.102a (Rigaku OD, 2023)'
_computing_molecular_graphics 'Olex2 1.5 (Dolomanov et al., 2009)'
_computing_publication_material 'Olex2 1.5 (Dolomanov et al., 2009)'
_computing_structure_refinement 'SHELXL 2018/3 (Sheldrick, 2015)'
_computing_structure_solution 'olex2.solve 1.5 (Bourhis et al., 2015)'
_diffrn_ambient_environment air
_diffrn_ambient_temperature 290.8(4)
_diffrn_detector 'CCD plate'
_diffrn_detector_area_resol_mean 5.2282
_diffrn_detector_type AtlasS2
_diffrn_measured_fraction_theta_full 1.000
_diffrn_measured_fraction_theta_max 0.999
_diffrn_measurement_details
;
List of Runs (angles in degrees, time in seconds):

  # Type    Start    End  Width  t~exp~   \w     \q     \k     \f   Frames
#--------------------------------------------------------------------------
  1  \w    -71.00  36.00   1.00    1.00    --  -39.87  57.00 -60.00  107
  2  \w    -71.00  36.00   1.00    1.00    --  -39.87  57.00-180.00  107
  3  \w     27.00  96.00   1.00    1.00    --   39.87-125.00-180.00   69
  4  \w     28.00 106.00   1.00    1.00    --  113.00 -94.00   0.00   78
  5  \w     31.00 148.00   1.00    1.00    --  113.00 -77.00  90.00  117
  6  \w     79.00 178.00   1.00    1.00    --  113.00  30.00 -30.00   99
  7  \w    103.00 178.00   1.00    1.00    --  113.00  77.00-180.00   75
  8  \w     61.00 146.00   1.00    1.00    --  113.00 178.00 150.00   85
  9  \w     33.00 147.00   1.00    1.00    --  113.00 -30.00-180.00  114
 10  \w    103.00 178.00   1.00    1.00    --  113.00  77.00 -90.00   75
 11  \w    103.00 178.00   1.00    1.00    --  113.00  77.00 150.00   75
 12  \w   -116.00  -9.00   1.00    1.00    --  -39.87 -57.00  30.00  107
 13  \w    -87.00  -6.00   1.00    1.00    --  -39.87 125.00   0.00   81
 14  \w   -116.00  -9.00   1.00    1.00    --  -39.87 -57.00-180.00  107
 15  \w   -116.00  -9.00   1.00    1.00    --  -39.87 -57.00 -90.00  107
 16  \w     81.00 178.00   1.00    1.00    --  113.00  61.00 -90.00   97
 17  \w     36.00 109.00   1.00    1.00    --  113.00-111.00 -60.00   73
 18  \w     81.00 178.00   1.00    1.00    --  113.00  61.00-120.00   97
 19  \w     81.00 178.00   1.00    1.00    --  113.00  61.00 120.00   97
 20  \w     36.00 178.00   1.00    1.00    --  113.00  15.00 120.00  142
 21  \w     81.00 178.00   1.00    1.00    --  113.00  61.00 -30.00   97
 22  \w     79.00 178.00   1.00    1.00    --  113.00  30.00-180.00   99
 23  \w     81.00 178.00   1.00    1.00    --  113.00  61.00   0.00   97
 24  \w   -118.00 -11.00   1.00    1.00    --  -39.87 -37.00  60.00  107
 25  \w   -116.00  -9.00   1.00    1.00    --  -39.87 -57.00 -60.00  107
 26  \w   -116.00  -9.00   1.00    1.00    --  -39.87 -57.00 120.00  107
 27  \w      6.00  82.00   1.00    1.00    --   39.87 -99.00 -31.00   76
 28  \w     81.00 178.00   1.00    1.00    --  113.00  61.00  90.00   97
 29  \w     81.00 178.00   1.00    1.00    --  113.00  61.00-180.00   97
 30  \w     81.00 178.00   1.00    1.00    --  113.00  61.00-150.00   97
 31  \w     28.00 106.00   1.00    1.00    --  113.00 -94.00-180.00   78
 32  \w     81.00 107.00   1.00    1.00    --  113.00  61.00  30.00   26
;
_diffrn_measurement_device 'four-circle diffractometer'
_diffrn_measurement_device_type 'SuperNova, Dual, Cu at home/near, AtlasS2'
_diffrn_measurement_method '\w scans'
_diffrn_orient_matrix_type 'CrysAlisPro convention (1999,Acta A55,543-557)'
_diffrn_orient_matrix_UB_11 -0.0761872000
_diffrn_orient_matrix_UB_12 -0.0807268000
_diffrn_orient_matrix_UB_13 -0.1622625000
_diffrn_orient_matrix_UB_21 0.1681421000
_diffrn_orient_matrix_UB_22 -0.0354578000
_diffrn_orient_matrix_UB_23 -0.0626293000
_diffrn_orient_matrix_UB_31 0.0006716000
_diffrn_orient_matrix_UB_32 -0.2868227000
_diffrn_orient_matrix_UB_33 0.0534609000
_diffrn_radiation_monochromator mirror
_diffrn_radiation_probe x-ray
_diffrn_radiation_type 'Cu K\a'
_diffrn_radiation_wavelength 1.54184
_diffrn_reflns_av_R_equivalents 0.0222
_diffrn_reflns_av_unetI/netI 0.0098
_diffrn_reflns_Laue_measured_fraction_full 1.000
_diffrn_reflns_Laue_measured_fraction_max 0.999
_diffrn_reflns_limit_h_max 10
_diffrn_reflns_limit_h_min -10
_diffrn_reflns_limit_k_max 5
_diffrn_reflns_limit_k_min -6
_diffrn_reflns_limit_l_max 10
_diffrn_reflns_limit_l_min -10
_diffrn_reflns_number 5515
_diffrn_reflns_point_group_measured_fraction_full 1.000
_diffrn_reflns_point_group_measured_fraction_max 0.999
_diffrn_reflns_theta_full 67.684
_diffrn_reflns_theta_max 75.881
_diffrn_reflns_theta_min 5.300
_diffrn_source 'micro-focus sealed X-ray tube'
_diffrn_source_type 'SuperNova (Cu) X-ray Source'
_exptl_absorpt_coefficient_mu 1.073
_exptl_absorpt_correction_T_max 1.00000
_exptl_absorpt_correction_T_min 0.71160
_exptl_absorpt_correction_type multi-scan
_exptl_absorpt_process_details
;
CrysAlisPro 1.171.42.102a (Rigaku Oxford Diffraction, 2023)
Empirical absorption correction using spherical harmonics,
implemented in SCALE3 ABSPACK scaling algorithm.
;
_exptl_crystal_colour 'clear whiteish colourless'
_exptl_crystal_colour_lustre clear
_exptl_crystal_colour_modifier whiteish
_exptl_crystal_colour_primary colourless
_exptl_crystal_density_diffrn 1.627
_exptl_crystal_description block
_exptl_crystal_F_000 180
_exptl_crystal_preparation oil
_exptl_crystal_recrystallization_method 'H2O / acetone vapour diffusion'
_exptl_crystal_size_max 0.2
_exptl_crystal_size_mid 0.2
_exptl_crystal_size_min 0.2
_refine_diff_density_max 0.246
_refine_diff_density_min -0.169
_refine_diff_density_rms 0.039
_refine_ls_extinction_coef 0.021(3)
_refine_ls_extinction_expression Fc^*^=kFc[1+0.001xFc^2^\l^3^/sin(2\q)]^-1/4^
_refine_ls_extinction_method 'SHELXL-2018/3 (Sheldrick 2018)'
_refine_ls_goodness_of_fit_ref 1.103
_refine_ls_hydrogen_treatment constr
_refine_ls_matrix_type full
_refine_ls_number_parameters 65
_refine_ls_number_reflns 761
_refine_ls_number_restraints 0
_refine_ls_restrained_S_all 1.103
_refine_ls_R_factor_all 0.0292
_refine_ls_R_factor_gt 0.0287
_refine_ls_shift/su_max 0.000
_refine_ls_shift/su_mean 0.000
_refine_ls_structure_factor_coef Fsqd
_refine_ls_weighting_details 'w=1/[\s^2^(Fo^2^)+(0.0445P)^2^+0.1026P] where P=(Fo^2^+2Fc^2^)/3'
_refine_ls_weighting_scheme calc
_refine_ls_wR_factor_gt 0.0810
_refine_ls_wR_factor_ref 0.0814
_reflns_Friedel_coverage 0.000
_reflns_number_gt 738
_reflns_number_total 761
_reflns_threshold_expression 'I > 2\s(I)'
_cod_data_source_file d5cc03043a2.cif
_cod_data_source_block jg200_auto
_cod_depositor_comments 'Adding full bibliography for 7134789--7134792.cif.'
_cod_original_cell_volume 363.315(13)
_cod_database_code 7134791
_shelx_shelxl_version_number 2018/3
_chemical_oxdiff_formula 'C H O Li'
_chemical_oxdiff_usercomment LiBDC
_shelx_space_group_comment
;
The symmetry employed for this shelxl refinement is uniquely defined
by the following loop, which should always be used as a source of
symmetry information in preference to the above space-group names.
They are only intended as comments.
;
_olex2_refinement_description
;
1. Fixed Uiso
 At 1.2 times of:
  All C(H) groups
2.a Aromatic/amide H refined with riding coordinates:
 C3(H3), C4(H4)
;
_olex2_exptl_crystal_mounting_method 'Mitegen loop'
_olex2_submission_original_sample_id JG200_auto
_olex2_submission_special_instructions 'No special instructions were received'
_oxdiff_exptl_absorpt_empirical_details
;
Empirical correction (ABSPACK) includes:
- Absorption correction using spherical harmonics
- Frame scaling
;
_oxdiff_exptl_absorpt_empirical_full_max 2.076
_oxdiff_exptl_absorpt_empirical_full_min 0.602

loop_
_space_group_symop_operation_xyz
'x, y, z'
'-x, y+1/2, -z+1/2'
'-x, -y, -z'
'x, -y-1/2, z-1/2'

loop_
_atom_site_label
_atom_site_type_symbol
_atom_site_fract_x
_atom_site_fract_y
_atom_site_fract_z
_atom_site_U_iso_or_equiv
_atom_site_adp_type
_atom_site_occupancy
_atom_site_site_symmetry_order
_atom_site_calc_flag
_atom_site_refinement_flags_posn
_atom_site_refinement_flags_adp
_atom_site_refinement_flags_occupancy
_atom_site_disorder_assembly
_atom_site_disorder_group
O1 O 0.12036(9) 0.17331(15) 0.55386(9) 0.0277(3) Uani 1 1 d . . . . .
O2 O 0.11343(9) 0.54411(15) 0.68803(9) 0.0263(2) Uani 1 1 d . . . . .
C1 C 0.18046(12) 0.3872(2) 0.59852(12) 0.0205(3) Uani 1 1 d . . . . .
C2 C 0.34496(12) 0.4507(2) 0.54515(12) 0.0206(3) Uani 1 1 d . . . . .
C3 C 0.42910(13) 0.6661(2) 0.60578(13) 0.0240(3) Uani 1 1 d . . . . .
H3 H 0.382103 0.777054 0.676497 0.029 Uiso 1 1 calc R U . . .
C4 C 0.58322(13) 0.7144(2) 0.56030(12) 0.0234(3) Uani 1 1 d . . . . .
H4 H 0.639100 0.858529 0.600672 0.028 Uiso 1 1 calc R U . . .
Li1 Li 0.0120(2) -0.1139(4) 0.6462(2) 0.0272(4) Uani 1 1 d . . . . .

loop_
_atom_site_aniso_label
_atom_site_aniso_U_11
_atom_site_aniso_U_22
_atom_site_aniso_U_33
_atom_site_aniso_U_23
_atom_site_aniso_U_13
_atom_site_aniso_U_12
O1 0.0243(4) 0.0261(4) 0.0335(4) -0.0031(3) 0.0088(3) -0.0087(3)
O2 0.0242(4) 0.0255(4) 0.0304(4) -0.0009(3) 0.0122(3) 0.0004(3)
C1 0.0196(5) 0.0213(5) 0.0210(5) 0.0031(4) 0.0047(4) -0.0008(4)
C2 0.0191(5) 0.0203(5) 0.0228(5) 0.0020(4) 0.0057(4) -0.0012(4)
C3 0.0238(5) 0.0218(5) 0.0272(5) -0.0046(4) 0.0093(4) -0.0016(4)
C4 0.0225(5) 0.0208(5) 0.0276(5) -0.0036(4) 0.0060(4) -0.0049(4)
Li1 0.0268(9) 0.0244(9) 0.0314(9) -0.0013(7) 0.0099(7) -0.0028(8)

loop_
_atom_type_symbol
_atom_type_description
_atom_type_scat_dispersion_real
_atom_type_scat_dispersion_imag
_atom_type_scat_source
C C 0.0181 0.0091 'International Tables Vol C Tables 4.2.6.8 and 6.1.1.4'
H H 0.0000 0.0000 'International Tables Vol C Tables 4.2.6.8 and 6.1.1.4'
Li Li 0.0008 0.0003 'International Tables Vol C Tables 4.2.6.8 and 6.1.1.4'
O O 0.0492 0.0322 'International Tables Vol C Tables 4.2.6.8 and 6.1.1.4'

loop_
_geom_angle_atom_site_label_1
_geom_angle_atom_site_label_2
_geom_angle_atom_site_label_3
_geom_angle
_geom_angle_site_symmetry_1
_geom_angle_site_symmetry_3
_geom_angle_publ_flag
C1 O1 Li1 137.53(9) . . ?
C1 O1 Li1 125.64(9) . 3_556 ?
Li1 O1 Li1 88.71(9) . 3_556 ?
C1 O2 Li1 131.45(9) . 1_565 ?
C1 O2 Li1 115.97(9) . 2_556 ?
Li1 O2 Li1 104.70(6) 1_565 2_556 ?
O1 C1 O2 123.82(9) . . ?
O1 C1 C2 117.03(9) . . ?
O1 C1 Li1 89.66(7) . 2_556 ?
O2 C1 C2 119.11(9) . . ?
O2 C1 Li1 39.88(6) . 2_556 ?
C2 C1 Li1 144.58(8) . 2_556 ?
C3 C2 C1 120.74(9) . . ?
C4 C2 C1 119.64(10) 3_666 . ?
C4 C2 C3 119.56(9) 3_666 . ?
C2 C3 H3 120.1 . . ?
C4 C3 C2 119.80(10) . . ?
C4 C3 H3 120.1 . . ?
C2 C4 H4 119.7 3_666 . ?
C3 C4 C2 120.64(10) . 3_666 ?
C3 C4 H4 119.7 . . ?
O1 Li1 O1 91.29(9) . 3_556 ?
O1 Li1 O2 104.83(10) . 2_546 ?
O1 Li1 O2 123.28(10) . 1_545 ?
O1 Li1 C1 110.27(8) 3_556 2_546 ?
O1 Li1 C1 128.70(9) . 2_546 ?
O1 Li1 Li1 46.79(6) . 3_556 ?
O1 Li1 Li1 123.67(10) 3_556 2_556 ?
O1 Li1 Li1 107.66(8) 3_556 2_546 ?
O1 Li1 Li1 44.51(6) 3_556 3_556 ?
O1 Li1 Li1 69.23(5) . 2_556 ?
O1 Li1 Li1 155.07(13) . 2_546 ?
O2 Li1 O1 103.24(9) 1_545 3_556 ?
O2 Li1 O1 112.14(10) 2_546 3_556 ?
O2 Li1 O2 118.53(10) 1_545 2_546 ?
O2 Li1 C1 24.15(4) 2_546 2_546 ?
O2 Li1 C1 97.11(8) 1_545 2_546 ?
O2 Li1 Li1 123.48(12) 1_545 3_556 ?
O2 Li1 Li1 37.65(3) 1_545 2_546 ?
O2 Li1 Li1 37.65(6) 2_546 2_556 ?
O2 Li1 Li1 83.30(10) 2_546 2_546 ?
O2 Li1 Li1 117.02(12) 2_546 3_556 ?
O2 Li1 Li1 132.05(12) 1_545 2_556 ?
C1 Li1 Li1 60.19(7) 2_546 2_546 ?
C1 Li1 Li1 59.98(7) 2_546 2_556 ?
Li1 Li1 C1 133.70(12) 3_556 2_546 ?
Li1 Li1 Li1 98.94(8) 3_556 2_556 ?
Li1 Li1 Li1 148.98(12) 3_556 2_546 ?
Li1 Li1 Li1 110.44(12) 2_546 2_556 ?

loop_
_geom_bond_atom_site_label_1
_geom_bond_atom_site_label_2
_geom_bond_distance
_geom_bond_site_symmetry_2
_geom_bond_publ_flag
O1 C1 1.2571(13) . ?
O1 Li1 1.920(2) . ?
O1 Li1 1.996(2) 3_556 ?
O2 C1 1.2595(13) . ?
O2 Li1 1.973(2) 1_565 ?
O2 Li1 1.974(2) 2_556 ?
C1 C2 1.5069(13) . ?
C1 Li1 2.768(2) 2_556 ?
C2 C3 1.3934(15) . ?
C2 C4 1.3921(15) 3_666 ?
C3 H3 0.9300 . ?
C3 C4 1.3874(15) . ?
C4 H4 0.9300 . ?
Li1 Li1 3.125(2) 2_556 ?
Li1 Li1 3.125(2) 2_546 ?
Li1 Li1 2.739(4) 3_556 ?

loop_
_geom_torsion_atom_site_label_1
_geom_torsion_atom_site_label_2
_geom_torsion_atom_site_label_3
_geom_torsion_atom_site_label_4
_geom_torsion
_geom_torsion_site_symmetry_1
_geom_torsion_site_symmetry_2
_geom_torsion_site_symmetry_3
_geom_torsion_site_symmetry_4
_geom_torsion_publ_flag
O1 C1 C2 C3 -171.45(9) . . . . ?
O1 C1 C2 C4 5.54(14) . . . 3_666 ?
O2 C1 C2 C3 6.35(15) . . . . ?
O2 C1 C2 C4 -176.66(10) . . . 3_666 ?
C1 C2 C3 C4 177.15(9) . . . . ?
C2 C3 C4 C2 -0.17(18) . . . 3_666 ?
C4 C2 C3 C4 0.17(18) 3_666 . . . ?
Li1 O1 C1 O2 -44.39(18) . . . . ?
Li1 O1 C1 O2 93.53(13) 3_556 . . . ?
Li1 O1 C1 C2 -88.79(12) 3_556 . . . ?
Li1 O1 C1 C2 133.29(12) . . . . ?
Li1 O1 C1 Li1 115.45(10) 3_556 . . 2_556 ?
Li1 O1 C1 Li1 -22.47(15) . . . 2_556 ?
Li1 O2 C1 O1 35.61(15) 2_556 . . . ?
Li1 O2 C1 O1 -108.15(13) 1_565 . . . ?
Li1 O2 C1 C2 -142.03(10) 2_556 . . . ?
Li1 O2 C1 C2 74.20(14) 1_565 . . . ?
Li1 O2 C1 Li1 -143.77(13) 1_565 . . 2_556 ?
Li1 C1 C2 C3 -36.55(19) 2_556 . . . ?
Li1 C1 C2 C4 140.44(13) 2_556 . . 3_666 ?
